data_1513102
loop_
_publ_author_name
'Jaisamut, Sunan'
'Prabpai, Samran'
'Tancharoen, Chompoonuch'
'Yuenyongsawad, Supreeya'
'Hannongbua, Supa'
'Kongsaeree, Palangpon'
'Plubrukarn, Anuchit'

_publ_section_title
;
 Bridged Tricyclic Sesquiterpenes from the Tubercle Nudibranch Phyllidia
 coelestis Bergh.
;
_journal_issue 11
_journal_name_full 'Journal of natural products'
_journal_page_first 2158
_journal_page_last 2161
_journal_paper_doi 10.1021/np4007074
_journal_volume 76
_journal_year 2013
_chemical_absolute_configuration unk
_chemical_compound_source 'Phyllidia coelestis Bergh'
_chemical_formula_moiety 'C16 H27 N O'
_chemical_formula_sum 'C16 H27 N O'
_chemical_formula_weight 249.398
_chemical_name_common 1-formamido-abeo-pupukeanane
_space_group_IT_number 19
_symmetry_cell_setting orthorhombic
_symmetry_Int_Tables_number 19
_symmetry_space_group_name_Hall 'P 2ac 2ab'
_symmetry_space_group_name_H-M 'P 21 21 21'
_atom_sites_solution_hydrogens difmap
_cell_angle_alpha 90.00
_cell_angle_beta 90.00
_cell_angle_gamma 90.00
_cell_formula_units_Z 4
_cell_length_a 7.0316(2)
_cell_length_b 9.5125(4)
_cell_length_c 21.7347(8)
_cell_measurement_reflns_used 2097
_cell_measurement_temperature 150
_cell_measurement_theta_max 29.131
_cell_measurement_theta_min 0.998
_cell_volume 1453.79(9)
_computing_cell_refinement 'HKL Scalepack (Otwinowski & Minor 1997)'
_computing_data_collection KappaCCD
_computing_data_reduction 'Denzo and Scalepak (Otwinowski & Minor, 1997)'
_computing_molecular_graphics
;
O. V. Dolomanov, L. J. Bourhis, R. J. Gildea, J. A. K. Howard and H. Puschmann,
OLEX2: a complete structure solution, refinement and analysis program.
J. Appl. Cryst. (2009). 42, 339-341.
;
_computing_publication_material
;
O. V. Dolomanov, L. J. Bourhis, R. J. Gildea, J. A. K. Howard and H. Puschmann,
OLEX2: a complete structure solution, refinement and analysis program.
J. Appl. Cryst. (2009). 42, 339-341.
;
_computing_structure_refinement 'SHELXL-2013 (Sheldrick, 2013)'
_computing_structure_solution 'SIR97(Cascarano al.,Acta Cryst.,1996,A52,C-79)'
_diffrn_ambient_temperature 150(2)
_diffrn_measured_fraction_theta_full 0.988
_diffrn_measured_fraction_theta_max 0.988
_diffrn_measurement_device KappaCCD
_diffrn_measurement_method CCD
_diffrn_orient_matrix_type X=UH
_diffrn_orient_matrix_UB_11 -0.07338
_diffrn_orient_matrix_UB_12 -0.12126
_diffrn_orient_matrix_UB_13 -0.01167
_diffrn_orient_matrix_UB_21 -0.07197
_diffrn_orient_matrix_UB_22 0.03710
_diffrn_orient_matrix_UB_23 0.06705
_diffrn_orient_matrix_UB_31 -0.02369
_diffrn_orient_matrix_UB_32 0.01773
_diffrn_orient_matrix_UB_33 -0.03523
_diffrn_radiation_probe x-ray
_diffrn_radiation_type ' MoK\a'
_diffrn_radiation_wavelength_id all
_diffrn_reflns_limit_h_max 9
_diffrn_reflns_limit_h_min -9
_diffrn_reflns_limit_k_max 13
_diffrn_reflns_limit_k_min -12
_diffrn_reflns_limit_l_max 29
_diffrn_reflns_limit_l_min -29
_diffrn_reflns_number 8819
_diffrn_reflns_theta_full 29.16
_diffrn_reflns_theta_max 29.16
_diffrn_reflns_theta_min 1.87
_diffrn_source 'fine-focus sealed tube'
_exptl_absorpt_coefficient_mu 0.070
_exptl_absorpt_correction_type none
_exptl_crystal_colour Colourless
_exptl_crystal_density_diffrn 1.139
_exptl_crystal_density_method 'not measured'
_exptl_crystal_description Prism
_exptl_crystal_F_000 552
_exptl_crystal_size_max 0.30
_exptl_crystal_size_mid 0.15
_exptl_crystal_size_min 0.10
_refine_diff_density_max 0.262
_refine_diff_density_min -0.164
_refine_diff_density_rms 0.039
_refine_ls_abs_structure_details
;
 Flack x determined using 1322 quotients [(I+)-(I-)]/[(I+)+(I-)]
 (Parsons and Flack (2004), Acta Cryst. A60, s61).
;
_refine_ls_abs_structure_Flack 0.2(8)
_refine_ls_extinction_coef 0.011(9)
_refine_ls_extinction_expression Fc^*^=kFc[1+0.001xFc^2^\l^3^/sin(2\q)]^-1/4^
_refine_ls_extinction_method SHELXL
_refine_ls_goodness_of_fit_ref 1.023
_refine_ls_hydrogen_treatment constr
_refine_ls_matrix_type full
_refine_ls_number_parameters 164
_refine_ls_number_reflns 3792
_refine_ls_number_restraints 0
_refine_ls_restrained_S_all 1.023
_refine_ls_R_factor_all 0.0533
_refine_ls_R_factor_gt 0.0457
_refine_ls_shift/su_max 0.000
_refine_ls_shift/su_mean 0.000
_refine_ls_structure_factor_coef Fsqd
_refine_ls_weighting_details 'w=1/[\s^2^(Fo^2^)+(0.0503P)^2^+0.4817P] where P=(Fo^2^+2Fc^2^)/3'
_refine_ls_weighting_scheme calc
_refine_ls_wR_factor_gt 0.1062
_refine_ls_wR_factor_ref 0.1111
_reflns_number_gt 3426
_reflns_number_total 3794
_reflns_threshold_expression >2sigma(I)
_cod_data_source_file np4007074_si_002.cif
_cod_data_source_block 1-formamido-abeo-pupukeanane
_cod_database_code 1513102
_olex2_refinement_description
;
1. Fixed Uiso
 At 1.2 times of:
  All C(H) groups, All C(H,H) groups, All C(H,H,H) groups, All N(H) groups
2.a Riding coordinates:
 N1(H1), C2(H2), C6(H6), C10(H10A,H10B), C5(H5), C7(H7), C9(H9A,H9B), C4(H4A,
 H4B), C16(H16), C8(H8A,H8B), C15(H15A,H15B,H15C), C11(H11), C14(H14A,H14B,
 H14C), C13(H13A,H13B,H13C), C12(H12A,H12B,H12C)
;
_shelx_space_group_comment
;
The symmetry employed for this shelxl refinement is uniquely defined
by the following loop, which should always be used as a source of
symmetry information in preference to the above space-group names.
They are only intended as comments.
;
_shelxl_version_number 2013-4

loop_
_symmetry_equiv_pos_as_xyz
+X,+Y,+Z
'-X+ 1/2,-Y,+Z+ 1/2'
'+X+ 1/2,-Y+ 1/2,-Z'
'-X,+Y+ 1/2,-Z+ 1/2'

loop_
_atom_site_label
_atom_site_type_symbol
_atom_site_fract_x
_atom_site_fract_y
_atom_site_fract_z
_atom_site_U_iso_or_equiv
_atom_site_adp_type
_atom_site_occupancy
_atom_site_site_symmetry_order
_atom_site_calc_flag
_atom_site_refinement_flags_posn
_atom_site_refinement_flags_adp
N1 N 0.0973(2) 0.02534(16) 0.27385(7) 0.0221(3) Uani 1 1 d . .
H1 H 0.0932 0.1215 0.2604 0.027 Uiso 1 1 d R U
C2 C 0.2001(3) -0.05540(18) 0.37888(8) 0.0187(3) Uani 1 1 d . .
H2 H 0.1373 -0.1449 0.3767 0.022 Uiso 1 1 d R U
C6 C 0.3720(3) 0.0632(2) 0.46175(8) 0.0232(4) Uani 1 1 d . .
H6 H 0.4918 0.0958 0.4774 0.028 Uiso 1 1 d R U
C3 C 0.0840(3) 0.0573(2) 0.41490(8) 0.0202(4) Uani 1 1 d . .
C10 C 0.3809(3) -0.0683(2) 0.42035(9) 0.0237(4) Uani 1 1 d . .
H10A H 0.3745 -0.1539 0.4437 0.028 Uiso 1 1 d R U
H10B H 0.4927 -0.0693 0.3950 0.028 Uiso 1 1 d R U
C5 C 0.2391(3) 0.02734(19) 0.51607(8) 0.0243(4) Uani 1 1 d . .
H5 H 0.2232 0.1081 0.5421 0.029 Uiso 1 1 d R U
C7 C 0.2432(3) 0.16543(19) 0.42541(9) 0.0238(4) Uani 1 1 d . .
H7 H 0.1944 0.2427 0.4490 0.029 Uiso 1 1 d R U
C9 C 0.3877(3) 0.1223(2) 0.31827(9) 0.0276(4) Uani 1 1 d . .
H9A H 0.5139 0.0951 0.3302 0.033 Uiso 1 1 d R U
H9B H 0.3923 0.1691 0.2792 0.033 Uiso 1 1 d R U
C4 C 0.0517(3) -0.0025(2) 0.48074(9) 0.0267(4) Uani 1 1 d . .
H4A H -0.0538 0.0459 0.4991 0.032 Uiso 1 1 d R U
H4B H 0.0243 -0.1012 0.4786 0.032 Uiso 1 1 d R U
C16 C -0.0407(3) -0.0624(2) 0.25740(9) 0.0286(4) Uani 1 1 d . .
H16 H -0.1400 -0.0317 0.2302 0.034 Uiso 1 1 d R U
C1 C 0.2631(3) -0.00974(19) 0.31333(8) 0.0215(4) Uani 1 1 d . .
C8 C 0.3183(4) 0.2294(2) 0.36558(10) 0.0312(5) Uani 1 1 d . .
H8A H 0.2197 0.2832 0.3461 0.037 Uiso 1 1 d R U
H8B H 0.4242 0.2897 0.3747 0.037 Uiso 1 1 d R U
O16 O -0.0583(3) -0.18611(16) 0.27304(7) 0.0422(5) Uani 1 1 d . .
C15 C 0.3743(4) -0.1276(3) 0.28135(10) 0.0375(6) Uani 1 1 d . .
H15A H 0.4850 -0.1503 0.3052 0.045 Uiso 1 1 d R U
H15B H 0.4124 -0.0970 0.2411 0.045 Uiso 1 1 d R U
H15C H 0.2949 -0.2093 0.2777 0.045 Uiso 1 1 d R U
C11 C 0.3029(3) -0.0864(2) 0.56148(9) 0.0295(5) Uani 1 1 d . .
H11 H 0.2981 -0.1748 0.5402 0.035 Uiso 1 1 d R U
C14 C -0.1018(3) 0.1113(3) 0.38776(10) 0.0350(5) Uani 1 1 d . .
H14A H -0.1682 0.1658 0.4181 0.042 Uiso 1 1 d R U
H14B H -0.1794 0.0331 0.3755 0.042 Uiso 1 1 d R U
H14C H -0.0751 0.1690 0.3526 0.042 Uiso 1 1 d R U
C13 C 0.5035(4) -0.0598(3) 0.58481(12) 0.0421(6) Uani 1 1 d . .
H13A H 0.5353 -0.1288 0.6154 0.051 Uiso 1 1 d R U
H13B H 0.5103 0.0324 0.6026 0.051 Uiso 1 1 d R U
H13C H 0.5914 -0.0663 0.5511 0.051 Uiso 1 1 d R U
C12 C 0.1635(4) -0.0945(3) 0.61545(10) 0.0431(6) Uani 1 1 d . .
H12A H 0.1993 -0.1703 0.6422 0.052 Uiso 1 1 d R U
H12B H 0.0374 -0.1104 0.6001 0.052 Uiso 1 1 d R U
H12C H 0.1664 -0.0076 0.6379 0.052 Uiso 1 1 d R U

loop_
_atom_site_aniso_label
_atom_site_aniso_U_11
_atom_site_aniso_U_22
_atom_site_aniso_U_33
_atom_site_aniso_U_23
_atom_site_aniso_U_13
_atom_site_aniso_U_12
N1 0.0313(8) 0.0169(7) 0.0181(7) 0.0006(6) -0.0047(6) 0.0016(6)
C2 0.0257(8) 0.0135(7) 0.0169(7) -0.0004(6) 0.0014(6) -0.0001(7)
C6 0.0294(9) 0.0193(8) 0.0209(8) 0.0031(7) -0.0079(7) -0.0052(8)
C3 0.0228(8) 0.0205(8) 0.0174(8) -0.0040(7) 0.0004(6) 0.0008(8)
C10 0.0285(9) 0.0232(9) 0.0194(8) 0.0030(7) -0.0023(7) 0.0071(8)
C5 0.0376(10) 0.0170(8) 0.0183(8) -0.0026(7) -0.0025(8) -0.0001(8)
C7 0.0365(10) 0.0140(8) 0.0208(9) -0.0014(7) -0.0080(8) -0.0011(8)
C9 0.0238(9) 0.0339(10) 0.0251(9) 0.0137(8) -0.0011(8) -0.0069(9)
C4 0.0288(9) 0.0308(10) 0.0205(9) -0.0038(8) 0.0027(7) -0.0017(8)
C16 0.0429(11) 0.0244(9) 0.0185(8) -0.0043(7) -0.0071(8) -0.0057(9)
C1 0.0265(8) 0.0200(8) 0.0181(8) 0.0022(6) 0.0011(7) 0.0047(7)
C8 0.0452(12) 0.0199(9) 0.0286(10) 0.0078(8) -0.0132(9) -0.0112(9)
O16 0.0716(12) 0.0233(8) 0.0317(9) -0.0027(6) -0.0121(8) -0.0162(8)
C15 0.0505(13) 0.0401(13) 0.0218(10) 0.0005(9) 0.0077(9) 0.0229(11)
C11 0.0521(13) 0.0164(9) 0.0200(9) 0.0001(7) -0.0043(8) -0.0014(9)
C14 0.0257(9) 0.0507(14) 0.0287(10) -0.0045(10) -0.0007(8) 0.0120(10)
C13 0.0574(15) 0.0324(12) 0.0364(12) 0.0100(10) -0.0168(11) 0.0020(11)
C12 0.0695(17) 0.0377(13) 0.0220(10) 0.0040(9) 0.0024(10) -0.0065(12)

loop_
_atom_type_symbol
_atom_type_description
_atom_type_scat_dispersion_real
_atom_type_scat_dispersion_imag
_atom_type_scat_source
C C 0.0033 0.0016 'International Tables Vol C Tables 4.2.6.8 and 6.1.1.4'
H H 0.0000 0.0000 'International Tables Vol C Tables 4.2.6.8 and 6.1.1.4'
O O 0.0106 0.0060 'International Tables Vol C Tables 4.2.6.8 and 6.1.1.4'
N N 0.0061 0.0033 'International Tables Vol C Tables 4.2.6.8 and 6.1.1.4'

loop_
_diffrn_radiation_wavelength
0.71073

loop_
_geom_angle_atom_site_label_1
_geom_angle_atom_site_label_2
_geom_angle_atom_site_label_3
_geom_angle
C16 N1 H1 119.6
C16 N1 C1 125.97(17)
C1 N1 H1 114.4
C3 C2 H2 113.2
C3 C2 C10 100.98(14)
C10 C2 H2 109.4
C1 C2 H2 109.5
C1 C2 C3 114.69(14)
C1 C2 C10 108.61(14)
C10 C6 H6 115.6
C10 C6 C5 106.95(15)
C10 C6 C7 103.65(14)
C5 C6 H6 109.4
C5 C6 C7 100.11(16)
C7 C6 H6 119.4
C7 C3 C2 98.80(15)
C7 C3 C4 102.35(14)
C4 C3 C2 106.66(15)
C14 C3 C2 119.14(15)
C14 C3 C7 117.20(17)
C14 C3 C4 110.76(16)
C2 C10 H10A 109.5
C2 C10 H10B 109.6
C6 C10 C2 103.86(15)
C6 C10 H10A 112.1
C6 C10 H10B 112.1
H10A C10 H10B 109.5
C6 C5 H5 110.1
C6 C5 C4 100.13(14)
C4 C5 H5 109.8
C11 C5 C6 118.15(17)
C11 C5 H5 102.7
C11 C5 C4 116.02(17)
C6 C7 H7 114.7
C3 C7 C6 94.69(14)
C3 C7 H7 109.3
C8 C7 C6 118.85(18)
C8 C7 C3 113.03(15)
C8 C7 H7 105.9
H9A C9 H9B 109.5
C1 C9 H9A 109.0
C1 C9 H9B 109.7
C8 C9 H9A 107.0
C8 C9 H9B 107.3
C8 C9 C1 114.23(16)
C3 C4 H4A 108.6
C3 C4 H4B 110.0
C5 C4 C3 105.34(15)
C5 C4 H4A 111.3
C5 C4 H4B 111.9
H4A C4 H4B 109.5
N1 C16 H16 120.3
O16 C16 N1 126.8(2)
O16 C16 H16 112.8
N1 C1 C2 111.64(15)
N1 C1 C9 107.73(15)
N1 C1 C15 107.60(16)
C9 C1 C2 109.10(15)
C15 C1 C2 110.89(15)
C15 C1 C9 109.81(18)
C7 C8 H8A 109.7
C7 C8 H8B 109.3
C9 C8 C7 114.65(16)
C9 C8 H8A 106.9
C9 C8 H8B 106.8
H8A C8 H8B 109.5
C1 C15 H15A 109.5
C1 C15 H15B 109.5
C1 C15 H15C 109.4
H15A C15 H15B 109.5
H15A C15 H15C 109.5
H15B C15 H15C 109.5
C5 C11 H11 107.4
C13 C11 C5 111.68(18)
C13 C11 H11 109.8
C13 C11 C12 110.30(19)
C12 C11 C5 109.99(19)
C12 C11 H11 107.6
C3 C14 H14A 109.5
C3 C14 H14B 109.5
C3 C14 H14C 109.5
H14A C14 H14B 109.5
H14A C14 H14C 109.5
H14B C14 H14C 109.5
C11 C13 H13A 109.5
C11 C13 H13B 109.4
C11 C13 H13C 109.5
H13A C13 H13B 109.5
H13A C13 H13C 109.5
H13B C13 H13C 109.5
C11 C12 H12A 109.5
C11 C12 H12B 109.5
C11 C12 H12C 109.5
H12A C12 H12B 109.5
H12A C12 H12C 109.4
H12B C12 H12C 109.5

loop_
_geom_bond_atom_site_label_1
_geom_bond_atom_site_label_2
_geom_bond_distance
N1 H1 0.9602
N1 C16 1.329(3)
N1 C1 1.486(2)
C2 H2 0.9600
C2 C3 1.559(2)
C2 C10 1.563(3)
C2 C1 1.554(2)
C6 H6 0.9600
C6 C10 1.542(3)
C6 C5 1.544(3)
C6 C7 1.546(3)
C3 C7 1.537(3)
C3 C4 1.557(3)
C3 C14 1.523(3)
C10 H10A 0.9605
C10 H10B 0.9602
C5 H5 0.9602
C5 C4 1.551(3)
C5 C11 1.532(3)
C7 H7 0.9600
C7 C8 1.530(3)
C9 H9A 0.9600
C9 H9B 0.9601
C9 C1 1.535(3)
C9 C8 1.528(3)
C4 H4A 0.9599
C4 H4B 0.9601
C16 H16 0.9600
C16 O16 1.231(3)
C1 C15 1.533(3)
C8 H8A 0.9601
C8 H8B 0.9602
C15 H15A 0.9599
C15 H15B 0.9600
C15 H15C 0.9600
C11 H11 0.9600
C11 C13 1.520(3)
C11 C12 1.531(3)
C14 H14A 0.9601
C14 H14B 0.9599
C14 H14C 0.9600
C13 H13A 0.9599
C13 H13B 0.9599
C13 H13C 0.9600
C12 H12A 0.9601
C12 H12B 0.9600
C12 H12C 0.9601
